data_2106661
loop_
_publ_author_name
'Bruzzone, G.'
'Fornasini, M.L.'

_publ_section_title
;
 The crystal structure of Ba Cd4.43
;
_journal_name_full 'Acta Crystallographica B (24,1968-38,1982)'
_journal_page_first 317
_journal_page_last 319
_journal_volume 30
_journal_year 1974
_chemical_formula_sum 'Ba Cd4.43'
_space_group_IT_number 191
_symmetry_space_group_name_Hall '-P 6 2'
_symmetry_space_group_name_H-M 'P 6/m m m'
_cell_angle_alpha 90
_cell_angle_beta 90
_cell_angle_gamma 120
_cell_formula_units_Z 7
_cell_length_a 10.74
_cell_length_b 10.74
_cell_length_c 10.2
_cell_volume 1018.918
_citation_journal_id_ASTM ACBCAR
_cod_data_source_file Bruzzone_ACBCAR_1974_1787.cif
_cod_data_source_block Ba1Cd4.43
_cod_original_formula_sum 'Ba1 Cd4.43'
_cod_database_code 2106661

loop_
_symmetry_equiv_pos_as_xyz
x,y,z
x-y,x,z
-y,x-y,z
-x,-y,z
-x+y,-x,z
y,-x+y,z
-y,-x,-z
x-y,-y,-z
x,x-y,-z
y,x,-z
-x+y,y,-z
-x,-x+y,-z
-x,-y,-z
-x+y,-x,-z
y,-x+y,-z
x,y,-z
x-y,x,-z
-y,x-y,-z
y,x,z
-x+y,y,z
-x,-x+y,z
-y,-x,z
x-y,-y,z
x,x-y,z

loop_
_atom_site_label
_atom_site_type_symbol
_atom_site_fract_x
_atom_site_fract_y
_atom_site_fract_z
_atom_site_occupancy
_atom_site_U_iso_or_equiv
Ba2 Ba 0 0 0.2135 1 0.0
Cd3 Cd 0.1852 -0.1852 0.2604 1 0.0
Cd4 Cd 0.3333 0.6667 0.3499 1 0.0
Cd2 Cd 0.5 0 0.1619 1 0.0
Cd1 Cd 0.2708 0 0 1 0.0
Ba1 Ba 0.3333 0.6667 0 1 0.0
Cd5 Cd 0.1038 -0.1038 0.5 0.5 0.0
Ba3 Ba 0.5 0 0.5 1 0.0
